data_7105788
loop_
_publ_author_name
'Nikolaos Tsoureas'
'Yu-Ying Kuo'
'Mairi Haddow'
'Gareth Owen'

_publ_section_title
;
Double addition of H2 to transition metal&#x0096;borane complexes: 
a &#x0091;hydride shuttle&#x0092; process between boron and 
transition metal centres
;
_journal_name_full Chem.Commun.
_journal_page_first 484
_journal_paper_doi 10.1039/c0cc02245d
_journal_volume 47
_journal_year 2011
_chemical_formula_moiety 'C33 H45 B N6 P Rh, 0.5(C5 H12)'
_chemical_formula_sum 'C35.5 H51 B N6 P Rh'
_chemical_formula_weight 706.51
_chemical_name_systematic
;
?
;
_space_group_IT_number 14
_symmetry_cell_setting monoclinic
_symmetry_space_group_name_Hall '-P 2ybc'
_symmetry_space_group_name_H-M 'P 1 21/c 1'
_atom_sites_solution_hydrogens geom
_atom_sites_solution_primary direct
_atom_sites_solution_secondary difmap
_audit_creation_method SHELXL-97
_cell_angle_alpha 90.00
_cell_angle_beta 90.483(3)
_cell_angle_gamma 90.00
_cell_formula_units_Z 4
_cell_length_a 11.6549(8)
_cell_length_b 12.9893(9)
_cell_length_c 22.6123(15)
_cell_measurement_reflns_used 9602
_cell_measurement_temperature 100(2)
_cell_measurement_theta_max 40.29
_cell_measurement_theta_min 3.71
_cell_volume 3423.1(4)
_computing_cell_refinement 'Bruker Apex II'
_computing_data_collection 'Bruker Apex II'
_computing_data_reduction 'Bruker SAINT'
_computing_molecular_graphics 'Bruker ShelXTL'
_computing_publication_material 'Bruker ShelXTL'
_computing_structure_refinement 'SHELXL-97 (Sheldrick, 2008)'
_computing_structure_solution 'SHELXS-97 (Sheldrick, 2008)'
_diffrn_ambient_temperature 100(2)
_diffrn_measured_fraction_theta_full 0.989
_diffrn_measured_fraction_theta_max 0.989
_diffrn_measurement_device_type 'Bruker Apex II kappa CCD area detector'
_diffrn_measurement_method 'phi and omega scans'
_diffrn_radiation_monochromator graphite
_diffrn_radiation_source 'fine-focus sealed tube'
_diffrn_radiation_type MoK\a
_diffrn_radiation_wavelength 0.71073
_diffrn_reflns_av_R_equivalents 0.0298
_diffrn_reflns_av_sigmaI/netI 0.0246
_diffrn_reflns_limit_h_max 21
_diffrn_reflns_limit_h_min -21
_diffrn_reflns_limit_k_max 23
_diffrn_reflns_limit_k_min -15
_diffrn_reflns_limit_l_max 41
_diffrn_reflns_limit_l_min -40
_diffrn_reflns_number 109624
_diffrn_reflns_theta_full 40.59
_diffrn_reflns_theta_max 40.59
_diffrn_reflns_theta_min 1.81
_exptl_absorpt_coefficient_mu 0.580
_exptl_absorpt_correction_T_max 0.8950
_exptl_absorpt_correction_T_min 0.7743
_exptl_absorpt_correction_type analytical
_exptl_absorpt_process_details 'SADABS V2008/1'
_exptl_crystal_colour 'pale yellow'
_exptl_crystal_density_diffrn 1.371
_exptl_crystal_density_method 'not measured'
_exptl_crystal_description block
_exptl_crystal_F_000 1484
_exptl_crystal_size_max 0.44
_exptl_crystal_size_mid 0.36
_exptl_crystal_size_min 0.34
_refine_diff_density_max 1.663
_refine_diff_density_min -0.835
_refine_diff_density_rms 0.082
_refine_ls_extinction_method none
_refine_ls_goodness_of_fit_ref 1.036
_refine_ls_hydrogen_treatment mixed
_refine_ls_matrix_type full
_refine_ls_number_parameters 478
_refine_ls_number_reflns 21767
_refine_ls_number_restraints 136
_refine_ls_restrained_S_all 1.045
_refine_ls_R_factor_all 0.0402
_refine_ls_R_factor_gt 0.0298
_refine_ls_shift/su_max 0.003
_refine_ls_shift/su_mean 0.000
_refine_ls_structure_factor_coef Fsqd
_refine_ls_weighting_details 'calc w=1/[\s^2^(Fo^2^)+(0.0397P)^2^+1.1745P] where P=(Fo^2^+2Fc^2^)/3'
_refine_ls_weighting_scheme calc
_refine_ls_wR_factor_gt 0.0743
_refine_ls_wR_factor_ref 0.0807
_reflns_number_gt 18174
_reflns_number_total 21767
_reflns_threshold_expression >2sigma(I)
_cod_data_source_file C0CC02245D.TXT
_cod_data_source_block Complex_5
_cod_original_sg_symbol_H-M P21/c
_cod_original_formula_sum 'C35.50 H51 B N6 P Rh'
_cod_database_code 7105788

loop_
_symmetry_equiv_pos_as_xyz
'x, y, z'
'-x, y+1/2, -z+1/2'
'-x, -y, -z'
'x, -y-1/2, z-1/2'

loop_
_atom_site_label
_atom_site_type_symbol
_atom_site_fract_x
_atom_site_fract_y
_atom_site_fract_z
_atom_site_U_iso_or_equiv
_atom_site_adp_type
_atom_site_occupancy
_atom_site_symmetry_multiplicity
_atom_site_calc_flag
_atom_site_refinement_flags
_atom_site_disorder_assembly
_atom_site_disorder_group
Rh1 Rh 0.418713(5) 0.333861(5) 0.188547(3) 0.01228(2) Uani 1 1 d . . .
H2 H 0.4444(13) 0.2470(12) 0.2361(7) 0.018 Uiso 1 1 d . . .
H3 H 0.4858(13) 0.3889(12) 0.2322(7) 0.018 Uiso 1 1 d . . .
N1 N 0.34099(8) 0.33815(7) 0.04877(3) 0.01939(14) Uani 1 1 d . . .
N2 N 0.39212(7) 0.45915(6) 0.12511(3) 0.01651(12) Uani 1 1 d . . .
N3 N 0.47830(7) 0.19477(6) 0.07305(3) 0.01611(12) Uani 1 1 d . . .
N4 N 0.57466(6) 0.29780(6) 0.14602(3) 0.01537(11) Uani 1 1 d . . .
N5 N 0.26464(7) 0.15810(7) 0.06566(4) 0.02018(14) Uani 1 1 d . . .
N6 N 0.33649(7) 0.01583(7) 0.12309(4) 0.02303(15) Uani 1 1 d . . .
P1 P 0.265931(19) 0.343485(18) 0.251519(10) 0.01408(4) Uani 1 1 d . . .
B1 B 0.35666(9) 0.23708(8) 0.08294(4) 0.01670(15) Uani 1 1 d . . .
H1 H 0.3419(13) 0.2542(12) 0.1365(7) 0.020 Uiso 1 1 d . . .
C1 C 0.36472(8) 0.43542(7) 0.06897(4) 0.01797(14) Uani 1 1 d . . .
C2 C 0.32352(12) 0.34812(10) -0.01206(5) 0.0291(2) Uani 1 1 d . . .
H2A H 0.3084 0.2920 -0.0379 0.035 Uiso 1 1 calc R . .
C3 C 0.33079(12) 0.44817(11) -0.02992(5) 0.0335(3) Uani 1 1 d . . .
H3A H 0.3204 0.4735 -0.0690 0.040 Uiso 1 1 calc R . .
C4 C 0.35712(10) 0.50733(9) 0.02170(5) 0.02595(19) Uani 1 1 d . . .
C5 C 0.37685(12) 0.61048(10) 0.03468(6) 0.0322(2) Uani 1 1 d . . .
H5 H 0.3718 0.6617 0.0048 0.039 Uiso 1 1 calc R . .
C6 C 0.40398(11) 0.63618(9) 0.09247(6) 0.0289(2) Uani 1 1 d . . .
H6 H 0.4171 0.7061 0.1028 0.035 Uiso 1 1 calc R . .
C7 C 0.41213(9) 0.55970(8) 0.13575(5) 0.02138(16) Uani 1 1 d . . .
H7 H 0.4329 0.5797 0.1748 0.026 Uiso 1 1 calc R . .
C8 C 0.57426(7) 0.23203(7) 0.10019(4) 0.01478(12) Uani 1 1 d . . .
C9 C 0.51492(9) 0.13059(8) 0.02816(4) 0.01945(15) Uani 1 1 d . . .
H9 H 0.4650 0.0947 0.0019 0.023 Uiso 1 1 calc R . .
C10 C 0.63254(9) 0.12534(8) 0.02641(4) 0.02049(16) Uani 1 1 d . . .
H10 H 0.6774 0.0861 -0.0003 0.025 Uiso 1 1 calc R . .
C11 C 0.67387(8) 0.19072(8) 0.07274(4) 0.01841(14) Uani 1 1 d . . .
C12 C 0.78016(9) 0.22057(10) 0.09536(5) 0.02599(19) Uani 1 1 d . . .
H12 H 0.8495 0.1952 0.0790 0.031 Uiso 1 1 calc R . .
C13 C 0.78134(9) 0.28866(10) 0.14255(6) 0.0285(2) Uani 1 1 d . . .
H13 H 0.8526 0.3109 0.1587 0.034 Uiso 1 1 calc R . .
C14 C 0.67907(8) 0.32511(9) 0.16667(5) 0.02207(17) Uani 1 1 d . . .
H14 H 0.6834 0.3713 0.1992 0.026 Uiso 1 1 calc R . .
C15 C 0.25612(8) 0.06037(8) 0.08937(4) 0.02013(15) Uani 1 1 d . . .
C16 C 0.15973(9) 0.17821(9) 0.03846(5) 0.0263(2) Uani 1 1 d . . .
H16 H 0.1408 0.2414 0.0197 0.032 Uiso 1 1 calc R . .
C17 C 0.08701(9) 0.09582(10) 0.04205(6) 0.0290(2) Uani 1 1 d . . .
H17 H 0.0118 0.0911 0.0258 0.035 Uiso 1 1 calc R . .
C18 C 0.14647(8) 0.01841(9) 0.07500(5) 0.02470(19) Uani 1 1 d . . .
C19 C 0.12160(10) -0.07970(11) 0.09648(6) 0.0308(2) Uani 1 1 d . . .
H19 H 0.0507 -0.1125 0.0875 0.037 Uiso 1 1 calc R . .
C20 C 0.20410(11) -0.12769(11) 0.13141(7) 0.0334(2) Uani 1 1 d . . .
H20 H 0.1902 -0.1944 0.1470 0.040 Uiso 1 1 calc R . .
C21 C 0.30801(10) -0.07727(10) 0.14355(6) 0.0287(2) Uani 1 1 d . . .
H21 H 0.3622 -0.1118 0.1681 0.034 Uiso 1 1 calc R . .
C22 C 0.13473(8) 0.41577(9) 0.22098(5) 0.02221(17) Uani 1 1 d . . .
C23 C 0.02066(9) 0.39814(11) 0.25325(5) 0.0287(2) Uani 1 1 d . . .
H23A H 0.0291 0.4187 0.2948 0.043 Uiso 1 1 calc R . .
H23B H 0.0000 0.3251 0.2511 0.043 Uiso 1 1 calc R . .
H23C H -0.0398 0.4394 0.2344 0.043 Uiso 1 1 calc R . .
C24 C 0.15943(10) 0.53251(10) 0.22248(6) 0.0306(2) Uani 1 1 d . . .
H24A H 0.1006 0.5690 0.1994 0.046 Uiso 1 1 calc R . .
H24B H 0.2351 0.5459 0.2055 0.046 Uiso 1 1 calc R . .
H24C H 0.1583 0.5568 0.2635 0.046 Uiso 1 1 calc R . .
C25 C 0.11637(9) 0.38778(12) 0.15534(5) 0.0295(2) Uani 1 1 d . . .
H25A H 0.0532 0.4289 0.1390 0.044 Uiso 1 1 calc R . .
H25B H 0.0976 0.3145 0.1520 0.044 Uiso 1 1 calc R . .
H25C H 0.1867 0.4022 0.1334 0.044 Uiso 1 1 calc R . .
C26 C 0.30844(9) 0.40927(10) 0.32434(4) 0.02372(19) Uani 1 1 d . . .
C27 C 0.20943(11) 0.43537(12) 0.36653(5) 0.0332(3) Uani 1 1 d . . .
H27A H 0.1648 0.3730 0.3745 0.050 Uiso 1 1 calc R . .
H27B H 0.1596 0.4873 0.3482 0.050 Uiso 1 1 calc R . .
H27C H 0.2409 0.4624 0.4037 0.050 Uiso 1 1 calc R . .
C28 C 0.37486(10) 0.51022(10) 0.31342(5) 0.0294(2) Uani 1 1 d . . .
H28A H 0.3228 0.5618 0.2965 0.044 Uiso 1 1 calc R . .
H28B H 0.4377 0.4972 0.2859 0.044 Uiso 1 1 calc R . .
H28C H 0.4063 0.5358 0.3510 0.044 Uiso 1 1 calc R . .
C29 C 0.39221(10) 0.33636(11) 0.35701(5) 0.0310(3) Uani 1 1 d . . .
H29A H 0.4276 0.3728 0.3905 0.047 Uiso 1 1 calc R . .
H29B H 0.4520 0.3137 0.3297 0.047 Uiso 1 1 calc R . .
H29C H 0.3502 0.2763 0.3716 0.047 Uiso 1 1 calc R . .
C30 C 0.21225(9) 0.20597(9) 0.26983(5) 0.02326(17) Uani 1 1 d . . .
C31 C 0.13671(11) 0.19751(11) 0.32557(6) 0.0301(2) Uani 1 1 d . . .
H31A H 0.1064 0.1274 0.3287 0.045 Uiso 1 1 calc R . .
H31B H 0.0729 0.2464 0.3225 0.045 Uiso 1 1 calc R . .
H31C H 0.1830 0.2134 0.3608 0.045 Uiso 1 1 calc R . .
C32 C 0.31229(11) 0.12977(10) 0.27813(7) 0.0349(3) Uani 1 1 d . . .
H32A H 0.3643 0.1552 0.3091 0.052 Uiso 1 1 calc R . .
H32B H 0.3542 0.1232 0.2409 0.052 Uiso 1 1 calc R . .
H32C H 0.2821 0.0624 0.2897 0.052 Uiso 1 1 calc R . .
C33 C 0.14322(11) 0.16383(10) 0.21677(6) 0.0299(2) Uani 1 1 d . . .
H33A H 0.1850 0.1775 0.1802 0.045 Uiso 1 1 calc R . .
H33B H 0.0681 0.1977 0.2150 0.045 Uiso 1 1 calc R . .
H33C H 0.1325 0.0894 0.2214 0.045 Uiso 1 1 calc R . .
C34 C 1.0408(7) 0.6402(6) 0.0499(3) 0.0379(13) Uani 0.25 1 d PDU A -1
H34A H 1.0259 0.7040 0.0280 0.057 Uiso 0.25 1 calc PR A -1
H34B H 1.1055 0.6506 0.0772 0.057 Uiso 0.25 1 calc PR A -1
H34C H 0.9724 0.6212 0.0724 0.057 Uiso 0.25 1 calc PR A -1
C35 C 1.0679(6) 0.5594(6) 0.0093(4) 0.0472(16) Uani 0.25 1 d PDU A -1
H35A H 1.1305 0.5135 0.0228 0.057 Uiso 0.25 1 calc PR A -1
H35B H 1.0803 0.5831 -0.0318 0.057 Uiso 0.25 1 calc PR A -1
C36 C 0.9503(4) 0.5185(4) 0.0202(2) 0.0346(8) Uani 0.25 1 d PDU A -1
H36A H 0.8949 0.5545 -0.0059 0.042 Uiso 0.25 1 calc PR A -1
H36B H 0.9289 0.5332 0.0617 0.042 Uiso 0.25 1 calc PR A -1
C37 C 0.9418(5) 0.4029(3) 0.00928(18) 0.0240(9) Uani 0.25 1 d PDU A -1
H37A H 1.0141 0.3730 0.0249 0.029 Uiso 0.25 1 calc PR A -1
H37B H 0.8800 0.3778 0.0353 0.029 Uiso 0.25 1 calc PR A -1
C38 C 0.9213(9) 0.3522(7) -0.0500(4) 0.0408(19) Uani 0.25 1 d PDU A -1
H38A H 0.8701 0.3953 -0.0740 0.061 Uiso 0.25 1 calc PR A -1
H38B H 0.8860 0.2845 -0.0440 0.061 Uiso 0.25 1 calc PR A -1
H38C H 0.9947 0.3437 -0.0703 0.061 Uiso 0.25 1 calc PR A -1
C39 C 1.0731(10) 0.6758(7) 0.0429(5) 0.0379(13) Uani 0.25 1 d PDU B -2
H39A H 1.1535 0.6840 0.0552 0.057 Uiso 0.25 1 calc PR B -2
H39B H 1.0246 0.7207 0.0669 0.057 Uiso 0.25 1 calc PR B -2
H39C H 1.0648 0.6945 0.0011 0.057 Uiso 0.25 1 calc PR B -2
C40 C 1.0378(7) 0.5676(6) 0.0512(3) 0.0494(16) Uani 0.25 1 d PDU B -2
H40A H 0.9756 0.5640 0.0807 0.059 Uiso 0.25 1 calc PR B -2
H40B H 1.1036 0.5268 0.0664 0.059 Uiso 0.25 1 calc PR B -2
C41 C 0.9965(5) 0.5234(5) -0.0069(2) 0.0346(8) Uani 0.25 1 d PDU B -2
H41A H 1.0450 0.5587 -0.0363 0.042 Uiso 0.25 1 calc PR B -2
H41B H 0.9192 0.5539 -0.0119 0.042 Uiso 0.25 1 calc PR B -2
C42 C 0.9823(14) 0.4144(8) -0.0328(7) 0.101(4) Uani 0.25 1 d PDU B -2
H42A H 0.9597 0.4241 -0.0747 0.121 Uiso 0.25 1 calc PR B -2
H42B H 1.0602 0.3840 -0.0331 0.121 Uiso 0.25 1 calc PR B -2
C43 C 0.9048(11) 0.3324(9) -0.0092(10) 0.113(5) Uani 0.25 1 d PDU B -2
H43A H 0.9420 0.2984 0.0245 0.169 Uiso 0.25 1 calc PR B -2
H43B H 0.8890 0.2816 -0.0403 0.169 Uiso 0.25 1 calc PR B -2
H43C H 0.8325 0.3636 0.0036 0.169 Uiso 0.25 1 calc PR B -2

loop_
_atom_site_aniso_label
_atom_site_aniso_U_11
_atom_site_aniso_U_22
_atom_site_aniso_U_33
_atom_site_aniso_U_23
_atom_site_aniso_U_13
_atom_site_aniso_U_12
Rh1 0.01254(3) 0.01279(3) 0.01150(3) -0.00157(2) 0.00022(2) 0.00027(2)
N1 0.0253(3) 0.0195(3) 0.0134(3) -0.0016(2) -0.0024(2) 0.0075(3)
N2 0.0179(3) 0.0137(3) 0.0180(3) 0.0004(2) 0.0019(2) 0.0016(2)
N3 0.0188(3) 0.0146(3) 0.0149(3) -0.0027(2) 0.0004(2) 0.0039(2)
N4 0.0145(3) 0.0154(3) 0.0163(3) -0.0008(2) 0.0011(2) 0.0007(2)
N5 0.0189(3) 0.0194(3) 0.0221(3) -0.0081(3) -0.0060(3) 0.0046(3)
N6 0.0191(3) 0.0224(4) 0.0276(4) -0.0011(3) 0.0007(3) 0.0028(3)
P1 0.01284(8) 0.01682(9) 0.01257(8) -0.00276(7) 0.00037(6) -0.00061(7)
B1 0.0185(4) 0.0158(4) 0.0158(3) -0.0034(3) -0.0026(3) 0.0043(3)
C1 0.0200(3) 0.0173(3) 0.0166(3) 0.0021(3) 0.0009(3) 0.0055(3)
C2 0.0380(6) 0.0353(6) 0.0139(3) -0.0021(4) -0.0047(3) 0.0121(5)
C3 0.0442(6) 0.0389(7) 0.0172(4) 0.0074(4) -0.0033(4) 0.0111(5)
C4 0.0294(4) 0.0262(5) 0.0222(4) 0.0097(4) 0.0008(3) 0.0065(4)
C5 0.0352(6) 0.0249(5) 0.0365(6) 0.0151(5) 0.0003(5) 0.0026(4)
C6 0.0295(5) 0.0160(4) 0.0412(6) 0.0068(4) 0.0016(4) -0.0001(4)
C7 0.0215(4) 0.0144(3) 0.0283(4) -0.0001(3) 0.0026(3) -0.0001(3)
C8 0.0165(3) 0.0134(3) 0.0145(3) 0.0014(2) 0.0022(2) 0.0032(2)
C9 0.0269(4) 0.0158(3) 0.0157(3) -0.0029(3) 0.0019(3) 0.0045(3)
C10 0.0268(4) 0.0163(4) 0.0184(3) 0.0003(3) 0.0074(3) 0.0050(3)
C11 0.0199(3) 0.0161(3) 0.0193(3) 0.0023(3) 0.0065(3) 0.0037(3)
C12 0.0181(4) 0.0281(5) 0.0319(5) -0.0016(4) 0.0078(3) 0.0033(3)
C13 0.0156(3) 0.0341(6) 0.0359(5) -0.0067(5) 0.0030(3) -0.0006(4)
C14 0.0148(3) 0.0258(4) 0.0256(4) -0.0053(3) 0.0009(3) -0.0016(3)
C15 0.0174(3) 0.0197(4) 0.0234(4) -0.0086(3) 0.0003(3) 0.0027(3)
C16 0.0226(4) 0.0274(5) 0.0287(5) -0.0117(4) -0.0102(3) 0.0077(4)
C17 0.0192(4) 0.0337(6) 0.0340(5) -0.0161(5) -0.0068(4) 0.0041(4)
C18 0.0172(3) 0.0275(5) 0.0295(4) -0.0135(4) 0.0016(3) 0.0010(3)
C19 0.0210(4) 0.0320(6) 0.0395(6) -0.0117(5) 0.0081(4) -0.0052(4)
C20 0.0276(5) 0.0283(6) 0.0446(7) -0.0003(5) 0.0114(5) -0.0034(4)
C21 0.0234(4) 0.0265(5) 0.0362(5) 0.0030(4) 0.0060(4) 0.0018(4)
C22 0.0159(3) 0.0288(5) 0.0220(4) -0.0015(3) 0.0013(3) 0.0048(3)
C23 0.0170(4) 0.0374(6) 0.0317(5) -0.0041(4) 0.0047(3) 0.0032(4)
C24 0.0262(5) 0.0267(5) 0.0391(6) 0.0026(5) 0.0072(4) 0.0090(4)
C25 0.0196(4) 0.0466(7) 0.0222(4) -0.0001(4) -0.0033(3) 0.0058(4)
C26 0.0216(4) 0.0343(5) 0.0153(3) -0.0085(3) 0.0032(3) -0.0076(4)
C27 0.0286(5) 0.0471(7) 0.0240(4) -0.0160(5) 0.0107(4) -0.0111(5)
C28 0.0276(4) 0.0325(6) 0.0283(5) -0.0160(4) 0.0072(4) -0.0098(4)
C29 0.0261(5) 0.0512(8) 0.0157(4) 0.0043(4) -0.0032(3) -0.0082(5)
C30 0.0213(4) 0.0211(4) 0.0274(4) 0.0004(3) 0.0048(3) -0.0043(3)
C31 0.0272(5) 0.0346(6) 0.0288(5) 0.0044(4) 0.0065(4) -0.0094(4)
C32 0.0296(5) 0.0218(5) 0.0534(8) 0.0112(5) 0.0076(5) -0.0002(4)
C33 0.0279(5) 0.0279(5) 0.0340(5) -0.0109(4) 0.0071(4) -0.0109(4)
C34 0.035(3) 0.039(3) 0.039(2) 0.016(2) -0.0106(19) -0.002(2)
C35 0.037(3) 0.049(4) 0.056(4) -0.022(3) 0.021(3) -0.005(3)
C36 0.0274(13) 0.051(2) 0.0257(14) -0.0060(14) -0.0032(10) 0.0166(14)
C37 0.043(2) 0.0121(14) 0.0169(14) 0.0031(12) -0.0105(15) 0.0118(15)
C38 0.027(2) 0.048(4) 0.048(5) -0.014(3) -0.006(3) 0.016(4)
C39 0.035(3) 0.039(3) 0.039(2) 0.016(2) -0.0106(19) -0.002(2)
C40 0.038(3) 0.075(5) 0.035(3) 0.009(3) -0.009(2) 0.012(3)
C41 0.0274(13) 0.051(2) 0.0257(14) -0.0060(14) -0.0032(10) 0.0166(14)
C42 0.111(9) 0.080(6) 0.112(9) 0.015(6) -0.004(8) 0.039(6)
C43 0.075(8) 0.054(5) 0.209(16) 0.002(8) -0.042(10) 0.024(4)

loop_
_atom_type_symbol
_atom_type_description
_atom_type_scat_dispersion_real
_atom_type_scat_dispersion_imag
_atom_type_scat_source
C C 0.0033 0.0016 'International Tables Vol C Tables 4.2.6.8 and 6.1.1.4'
H H 0.0000 0.0000 'International Tables Vol C Tables 4.2.6.8 and 6.1.1.4'
B B 0.0013 0.0007 'International Tables Vol C Tables 4.2.6.8 and 6.1.1.4'
N N 0.0061 0.0033 'International Tables Vol C Tables 4.2.6.8 and 6.1.1.4'
P P 0.1023 0.0942 'International Tables Vol C Tables 4.2.6.8 and 6.1.1.4'
Rh Rh -1.1178 0.9187 'International Tables Vol C Tables 4.2.6.8 and 6.1.1.4'

loop_
_geom_angle_atom_site_label_1
_geom_angle_atom_site_label_2
_geom_angle_atom_site_label_3
_geom_angle
_geom_angle_site_symmetry_1
_geom_angle_site_symmetry_3
_geom_angle_publ_flag
N4 Rh1 N2 89.09(3) . . ?
N4 Rh1 P1 165.68(2) . . ?
N2 Rh1 P1 105.07(2) . . ?
N4 Rh1 H2 89.6(5) . . ?
N2 Rh1 H2 176.5(6) . . ?
P1 Rh1 H2 76.2(5) . . ?
N4 Rh1 H3 87.6(6) . . ?
N2 Rh1 H3 98.8(6) . . ?
P1 Rh1 H3 88.1(6) . . ?
H2 Rh1 H3 77.9(8) . . ?
N4 Rh1 H1 90.0(5) . . ?
N2 Rh1 H1 86.1(5) . . ?
P1 Rh1 H1 93.1(5) . . ?
H2 Rh1 H1 97.1(8) . . ?
H3 Rh1 H1 174.5(8) . . ?
C1 N1 C2 105.69(9) . . ?
C1 N1 B1 126.74(8) . . ?
C2 N1 B1 126.31(9) . . ?
C1 N2 C7 115.51(8) . . ?
C1 N2 Rh1 118.69(6) . . ?
C7 N2 Rh1 125.45(7) . . ?
C8 N3 C9 106.72(8) . . ?
C8 N3 B1 124.23(7) . . ?
C9 N3 B1 127.74(8) . . ?
C8 N4 C14 115.60(8) . . ?
C8 N4 Rh1 119.61(6) . . ?
C14 N4 Rh1 124.13(6) . . ?
C15 N5 C16 106.18(9) . . ?
C15 N5 B1 124.64(8) . . ?
C16 N5 B1 126.78(9) . . ?
C15 N6 C21 114.49(10) . . ?
C26 P1 C22 106.90(5) . . ?
C26 P1 C30 107.99(5) . . ?
C22 P1 C30 105.68(5) . . ?
C26 P1 Rh1 111.19(3) . . ?
C22 P1 Rh1 115.09(3) . . ?
C30 P1 Rh1 109.64(3) . . ?
N5 B1 N1 111.38(8) . . ?
N5 B1 N3 111.57(8) . . ?
N1 B1 N3 109.79(8) . . ?
N5 B1 H1 105.4(7) . . ?
N1 B1 H1 108.7(7) . . ?
N3 B1 H1 109.9(7) . . ?
N2 C1 N1 124.93(8) . . ?
N2 C1 C4 124.96(10) . . ?
N1 C1 C4 110.11(9) . . ?
C3 C2 N1 111.81(11) . . ?
C3 C2 H2A 124.1 . . ?
N1 C2 H2A 124.1 . . ?
C2 C3 C4 106.51(9) . . ?
C2 C3 H3A 126.7 . . ?
C4 C3 H3A 126.7 . . ?
C5 C4 C1 117.73(11) . . ?
C5 C4 C3 136.45(11) . . ?
C1 C4 C3 105.81(10) . . ?
C6 C5 C4 117.92(10) . . ?
C6 C5 H5 121.0 . . ?
C4 C5 H5 121.0 . . ?
C5 C6 C7 120.26(11) . . ?
C5 C6 H6 119.9 . . ?
C7 C6 H6 119.9 . . ?
N2 C7 C6 123.60(10) . . ?
N2 C7 H7 118.2 . . ?
C6 C7 H7 118.2 . . ?
N4 C8 N3 124.88(8) . . ?
N4 C8 C11 125.29(8) . . ?
N3 C8 C11 109.83(8) . . ?
C10 C9 N3 111.42(9) . . ?
C10 C9 H9 124.3 . . ?
N3 C9 H9 124.3 . . ?
C9 C10 C11 106.24(8) . . ?
C9 C10 H10 126.9 . . ?
C11 C10 H10 126.9 . . ?
C12 C11 C8 117.44(9) . . ?
C12 C11 C10 136.77(9) . . ?
C8 C11 C10 105.79(8) . . ?
C13 C12 C11 117.64(9) . . ?
C13 C12 H12 121.2 . . ?
C11 C12 H12 121.2 . . ?
C12 C13 C14 120.91(10) . . ?
C12 C13 H13 119.5 . . ?
C14 C13 H13 119.5 . . ?
N4 C14 C13 123.12(10) . . ?
N4 C14 H14 118.4 . . ?
C13 C14 H14 118.4 . . ?
N6 C15 N5 124.57(9) . . ?
N6 C15 C18 126.04(10) . . ?
N5 C15 C18 109.29(9) . . ?
C17 C16 N5 111.73(11) . . ?
C17 C16 H16 124.1 . . ?
N5 C16 H16 124.1 . . ?
C16 C17 C18 106.48(9) . . ?
C16 C17 H17 126.8 . . ?
C18 C17 H17 126.8 . . ?
C19 C18 C15 117.31(11) . . ?
C19 C18 C17 136.37(10) . . ?
C15 C18 C17 106.27(10) . . ?
C20 C19 C18 117.63(11) . . ?
C20 C19 H19 121.2 . . ?
C18 C19 H19 121.2 . . ?
C19 C20 C21 119.67(12) . . ?
C19 C20 H20 120.2 . . ?
C21 C20 H20 120.2 . . ?
N6 C21 C20 124.82(12) . . ?
N6 C21 H21 117.6 . . ?
C20 C21 H21 117.6 . . ?
C23 C22 C25 107.94(9) . . ?
C23 C22 C24 107.30(9) . . ?
C25 C22 C24 106.09(10) . . ?
C23 C22 P1 116.47(8) . . ?
C25 C22 P1 109.58(7) . . ?
C24 C22 P1 108.96(7) . . ?
C22 C23 H23A 109.5 . . ?
C22 C23 H23B 109.5 . . ?
H23A C23 H23B 109.5 . . ?
C22 C23 H23C 109.5 . . ?
H23A C23 H23C 109.5 . . ?
H23B C23 H23C 109.5 . . ?
C22 C24 H24A 109.5 . . ?
C22 C24 H24B 109.5 . . ?
H24A C24 H24B 109.5 . . ?
C22 C24 H24C 109.5 . . ?
H24A C24 H24C 109.5 . . ?
H24B C24 H24C 109.5 . . ?
C22 C25 H25A 109.5 . . ?
C22 C25 H25B 109.5 . . ?
H25A C25 H25B 109.5 . . ?
C22 C25 H25C 109.5 . . ?
H25A C25 H25C 109.5 . . ?
H25B C25 H25C 109.5 . . ?
C27 C26 C29 108.21(10) . . ?
C27 C26 C28 106.94(10) . . ?
C29 C26 C28 106.36(9) . . ?
C27 C26 P1 116.13(7) . . ?
C29 C26 P1 107.18(8) . . ?
C28 C26 P1 111.57(7) . . ?
C26 C27 H27A 109.5 . . ?
C26 C27 H27B 109.5 . . ?
H27A C27 H27B 109.5 . . ?
C26 C27 H27C 109.5 . . ?
H27A C27 H27C 109.5 . . ?
H27B C27 H27C 109.5 . . ?
C26 C28 H28A 109.5 . . ?
C26 C28 H28B 109.5 . . ?
H28A C28 H28B 109.5 . . ?
C26 C28 H28C 109.5 . . ?
H28A C28 H28C 109.5 . . ?
H28B C28 H28C 109.5 . . ?
C26 C29 H29A 109.5 . . ?
C26 C29 H29B 109.5 . . ?
H29A C29 H29B 109.5 . . ?
C26 C29 H29C 109.5 . . ?
H29A C29 H29C 109.5 . . ?
H29B C29 H29C 109.5 . . ?
C32 C30 C33 104.87(10) . . ?
C32 C30 C31 106.89(10) . . ?
C33 C30 C31 108.20(9) . . ?
C32 C30 P1 111.90(7) . . ?
C33 C30 P1 109.19(8) . . ?
C31 C30 P1 115.24(8) . . ?
C30 C31 H31A 109.5 . . ?
C30 C31 H31B 109.5 . . ?
H31A C31 H31B 109.5 . . ?
C30 C31 H31C 109.5 . . ?
H31A C31 H31C 109.5 . . ?
H31B C31 H31C 109.5 . . ?
C30 C32 H32A 109.5 . . ?
C30 C32 H32B 109.5 . . ?
H32A C32 H32B 109.5 . . ?
C30 C32 H32C 109.5 . . ?
H32A C32 H32C 109.5 . . ?
H32B C32 H32C 109.5 . . ?
C30 C33 H33A 109.5 . . ?
C30 C33 H33B 109.5 . . ?
H33A C33 H33B 109.5 . . ?
C30 C33 H33C 109.5 . . ?
H33A C33 H33C 109.5 . . ?
H33B C33 H33C 109.5 . . ?
C35 C34 H34A 109.5 . . ?
C35 C34 H34B 109.5 . . ?
H34A C34 H34B 109.5 . . ?
C35 C34 H34C 109.5 . . ?
H34A C34 H34C 109.5 . . ?
H34B C34 H34C 109.5 . . ?
C34 C35 C36 87.0(5) . . ?
C34 C35 H35A 114.2 . . ?
C36 C35 H35A 114.2 . . ?
C34 C35 H35B 114.2 . . ?
C36 C35 H35B 114.2 . . ?
H35A C35 H35B 111.3 . . ?
C35 C36 C37 112.5(5) . . ?
C35 C36 H36A 109.1 . . ?
C37 C36 H36A 109.1 . . ?
C35 C36 H36B 109.1 . . ?
C37 C36 H36B 109.1 . . ?
H36A C36 H36B 107.8 . . ?
C38 C37 C36 125.7(5) . . ?
C38 C37 H37A 105.9 . . ?
C36 C37 H37A 105.9 . . ?
C38 C37 H37B 105.9 . . ?
C36 C37 H37B 105.9 . . ?
H37A C37 H37B 106.2 . . ?
C37 C38 H38A 109.5 . . ?
C37 C38 H38B 109.5 . . ?
H38A C38 H38B 109.5 . . ?
C37 C38 H38C 109.5 . . ?
H38A C38 H38C 109.5 . . ?
H38B C38 H38C 109.5 . . ?
C40 C39 H39A 109.5 . . ?
C40 C39 H39B 109.5 . . ?
H39A C39 H39B 109.5 . . ?
C40 C39 H39C 109.5 . . ?
H39A C39 H39C 109.5 . . ?
H39B C39 H39C 109.5 . . ?
C39 C40 C41 109.7(7) . . ?
C39 C40 H40A 109.7 . . ?
C41 C40 H40A 109.7 . . ?
C39 C40 H40B 109.7 . . ?
C41 C40 H40B 109.7 . . ?
H40A C40 H40B 108.2 . . ?
C40 C41 C42 135.5(7) . . ?
C40 C41 H41A 103.3 . . ?
C42 C41 H41A 103.3 . . ?
C40 C41 H41B 103.3 . . ?
C42 C41 H41B 103.3 . . ?
H41A C41 H41B 105.2 . . ?
C43 C42 C41 125.5(12) . . ?
C43 C42 H42A 105.9 . . ?
C41 C42 H42A 105.9 . . ?
C43 C42 H42B 105.9 . . ?
C41 C42 H42B 105.9 . . ?
H42A C42 H42B 106.3 . . ?
C42 C43 H43A 109.5 . . ?
C42 C43 H43B 109.5 . . ?
H43A C43 H43B 109.5 . . ?
C42 C43 H43C 109.5 . . ?
H43A C43 H43C 109.5 . . ?
H43B C43 H43C 109.5 . . ?

loop_
_geom_bond_atom_site_label_1
_geom_bond_atom_site_label_2
_geom_bond_distance
_geom_bond_site_symmetry_2
_geom_bond_publ_flag
Rh1 N4 2.1159(7) . ?
Rh1 N2 2.1896(8) . ?
Rh1 P1 2.2928(3) . ?
Rh1 H2 1.586(15) . ?
Rh1 H3 1.442(15) . ?
Rh1 H1 1.800(16) . ?
N1 C1 1.3708(13) . ?
N1 C2 1.3948(13) . ?
N1 B1 1.5336(13) . ?
N2 C1 1.3424(12) . ?
N2 C7 1.3480(13) . ?
N3 C8 1.3602(12) . ?
N3 C9 1.3837(12) . ?
N3 B1 1.5386(12) . ?
N4 C8 1.3431(11) . ?
N4 C14 1.3473(12) . ?
N5 C15 1.3820(14) . ?
N5 C16 1.3888(13) . ?
N5 B1 1.5323(14) . ?
N6 C15 1.3347(13) . ?
N6 C21 1.3376(16) . ?
P1 C26 1.9167(10) . ?
P1 C22 1.9180(10) . ?
P1 C30 1.9385(11) . ?
B1 H1 1.244(15) . ?
C1 C4 1.4217(14) . ?
C2 C3 1.364(2) . ?
C2 H2A 0.9500 . ?
C3 C4 1.4286(18) . ?
C3 H3A 0.9500 . ?
C4 C5 1.3903(19) . ?
C5 C6 1.383(2) . ?
C5 H5 0.9500 . ?
C6 C7 1.3971(16) . ?
C6 H6 0.9500 . ?
C7 H7 0.9500 . ?
C8 C11 1.4258(12) . ?
C9 C10 1.3735(14) . ?
C9 H9 0.9500 . ?
C10 C11 1.4291(15) . ?
C10 H10 0.9500 . ?
C11 C12 1.3914(15) . ?
C12 C13 1.3860(17) . ?
C12 H12 0.9500 . ?
C13 C14 1.3976(15) . ?
C13 H13 0.9500 . ?
C14 H14 0.9500 . ?
C15 C18 1.4243(14) . ?
C16 C17 1.3680(18) . ?
C16 H16 0.9500 . ?
C17 C18 1.4276(18) . ?
C17 H17 0.9500 . ?
C18 C19 1.3950(19) . ?
C19 C20 1.387(2) . ?
C19 H19 0.9500 . ?
C20 C21 1.4020(18) . ?
C20 H20 0.9500 . ?
C21 H21 0.9500 . ?
C22 C23 1.5391(14) . ?
C22 C25 1.5413(15) . ?
C22 C24 1.5439(18) . ?
C23 H23A 0.9800 . ?
C23 H23B 0.9800 . ?
C23 H23C 0.9800 . ?
C24 H24A 0.9800 . ?
C24 H24B 0.9800 . ?
C24 H24C 0.9800 . ?
C25 H25A 0.9800 . ?
C25 H25B 0.9800 . ?
C25 H25C 0.9800 . ?
C26 C27 1.5411(15) . ?
C26 C29 1.5440(18) . ?
C26 C28 1.5437(17) . ?
C27 H27A 0.9800 . ?
C27 H27B 0.9800 . ?
C27 H27C 0.9800 . ?
C28 H28A 0.9800 . ?
C28 H28B 0.9800 . ?
C28 H28C 0.9800 . ?
C29 H29A 0.9800 . ?
C29 H29B 0.9800 . ?
C29 H29C 0.9800 . ?
C30 C32 1.5397(17) . ?
C30 C33 1.5396(17) . ?
C30 C31 1.5474(15) . ?
C31 H31A 0.9800 . ?
C31 H31B 0.9800 . ?
C31 H31C 0.9800 . ?
C32 H32A 0.9800 . ?
C32 H32B 0.9800 . ?
C32 H32C 0.9800 . ?
C33 H33A 0.9800 . ?
C33 H33B 0.9800 . ?
C33 H33C 0.9800 . ?
C34 C35 1.432(8) . ?
C34 H34A 0.9800 . ?
C34 H34B 0.9800 . ?
C34 H34C 0.9800 . ?
C35 C36 1.492(7) . ?
C35 H35A 0.9900 . ?
C35 H35B 0.9900 . ?
C36 C37 1.525(6) . ?
C36 H36A 0.9900 . ?
C36 H36B 0.9900 . ?
C37 C38 1.510(8) . ?
C37 H37A 0.9900 . ?
C37 H37B 0.9900 . ?
C38 H38A 0.9800 . ?
C38 H38B 0.9800 . ?
C38 H38C 0.9800 . ?
C39 C40 1.477(8) . ?
C39 H39A 0.9800 . ?
C39 H39B 0.9800 . ?
C39 H39C 0.9800 . ?
C40 C41 1.510(7) . ?
C40 H40A 0.9900 . ?
C40 H40B 0.9900 . ?
C41 C42 1.540(9) . ?
C41 H41A 0.9900 . ?
C41 H41B 0.9900 . ?
C42 C43 1.499(9) . ?
C42 H42A 0.9900 . ?
C42 H42B 0.9900 . ?
C43 H43A 0.9800 . ?
C43 H43B 0.9800 . ?
C43 H43C 0.9800 . ?

loop_
_geom_torsion_atom_site_label_1
_geom_torsion_atom_site_label_2
_geom_torsion_atom_site_label_3
_geom_torsion_atom_site_label_4
_geom_torsion
_geom_torsion_site_symmetry_1
_geom_torsion_site_symmetry_2
_geom_torsion_site_symmetry_3
_geom_torsion_site_symmetry_4
_geom_torsion_publ_flag
N4 Rh1 N2 C1 71.75(7) . . . . ?
P1 Rh1 N2 C1 -110.40(6) . . . . ?
N4 Rh1 N2 C7 -101.10(8) . . . . ?
P1 Rh1 N2 C7 76.75(8) . . . . ?
N2 Rh1 N4 C8 -88.39(7) . . . . ?
P1 Rh1 N4 C8 100.04(10) . . . . ?
N2 Rh1 N4 C14 101.33(8) . . . . ?
P1 Rh1 N4 C14 -70.24(13) . . . . ?
N4 Rh1 P1 C26 70.28(10) . . . . ?
N2 Rh1 P1 C26 -100.99(5) . . . . ?
N4 Rh1 P1 C22 -168.01(9) . . . . ?
N2 Rh1 P1 C22 20.72(5) . . . . ?
N4 Rh1 P1 C30 -49.06(10) . . . . ?
N2 Rh1 P1 C30 139.67(4) . . . . ?
C15 N5 B1 N1 -179.45(8) . . . . ?
C16 N5 B1 N1 -19.51(14) . . . . ?
C15 N5 B1 N3 57.48(12) . . . . ?
C16 N5 B1 N3 -142.58(10) . . . . ?
C1 N1 B1 N5 146.56(9) . . . . ?
C2 N1 B1 N5 -48.09(14) . . . . ?
C1 N1 B1 N3 -89.36(11) . . . . ?
C2 N1 B1 N3 75.98(13) . . . . ?
C8 N3 B1 N5 -158.94(8) . . . . ?
C9 N3 B1 N5 35.89(13) . . . . ?
C8 N3 B1 N1 77.09(10) . . . . ?
C9 N3 B1 N1 -88.08(11) . . . . ?
C7 N2 C1 N1 -179.90(9) . . . . ?
Rh1 N2 C1 N1 6.55(12) . . . . ?
C7 N2 C1 C4 0.73(14) . . . . ?
Rh1 N2 C1 C4 -172.82(8) . . . . ?
C2 N1 C1 N2 -176.79(10) . . . . ?
B1 N1 C1 N2 -9.02(15) . . . . ?
C2 N1 C1 C4 2.67(12) . . . . ?
B1 N1 C1 C4 170.44(9) . . . . ?
C1 N1 C2 C3 -2.53(14) . . . . ?
B1 N1 C2 C3 -170.38(11) . . . . ?
N1 C2 C3 C4 1.38(15) . . . . ?
N2 C1 C4 C5 -1.61(16) . . . . ?
N1 C1 C4 C5 178.93(10) . . . . ?
N2 C1 C4 C3 177.57(10) . . . . ?
N1 C1 C4 C3 -1.88(12) . . . . ?
C2 C3 C4 C5 179.24(14) . . . . ?
C2 C3 C4 C1 0.29(14) . . . . ?
C1 C4 C5 C6 0.82(17) . . . . ?
C3 C4 C5 C6 -178.04(14) . . . . ?
C4 C5 C6 C7 0.66(19) . . . . ?
C1 N2 C7 C6 0.91(14) . . . . ?
Rh1 N2 C7 C6 173.97(8) . . . . ?
C5 C6 C7 N2 -1.64(18) . . . . ?
C14 N4 C8 N3 179.77(9) . . . . ?
Rh1 N4 C8 N3 8.69(12) . . . . ?
C14 N4 C8 C11 -0.16(13) . . . . ?
Rh1 N4 C8 C11 -171.24(7) . . . . ?
C9 N3 C8 N4 179.61(8) . . . . ?
B1 N3 C8 N4 11.81(14) . . . . ?
C9 N3 C8 C11 -0.46(10) . . . . ?
B1 N3 C8 C11 -168.26(8) . . . . ?
C8 N3 C9 C10 0.57(11) . . . . ?
B1 N3 C9 C10 167.80(9) . . . . ?
N3 C9 C10 C11 -0.44(11) . . . . ?
N4 C8 C11 C12 0.27(14) . . . . ?
N3 C8 C11 C12 -179.66(9) . . . . ?
N4 C8 C11 C10 -179.87(9) . . . . ?
N3 C8 C11 C10 0.20(10) . . . . ?
C9 C10 C11 C12 179.96(12) . . . . ?
C9 C10 C11 C8 0.14(10) . . . . ?
C8 C11 C12 C13 -0.43(16) . . . . ?
C10 C11 C12 C13 179.77(12) . . . . ?
C11 C12 C13 C14 0.51(19) . . . . ?
C8 N4 C14 C13 0.22(16) . . . . ?
Rh1 N4 C14 C13 170.85(9) . . . . ?
C12 C13 C14 N4 -0.4(2) . . . . ?
C21 N6 C15 N5 177.02(10) . . . . ?
C21 N6 C15 C18 0.96(15) . . . . ?
C16 N5 C15 N6 -174.67(10) . . . . ?
B1 N5 C15 N6 -11.29(15) . . . . ?
C16 N5 C15 C18 1.96(11) . . . . ?
B1 N5 C15 C18 165.34(9) . . . . ?
C15 N5 C16 C17 -2.34(13) . . . . ?
B1 N5 C16 C17 -165.25(10) . . . . ?
N5 C16 C17 C18 1.76(13) . . . . ?
N6 C15 C18 C19 -2.15(16) . . . . ?
N5 C15 C18 C19 -178.71(9) . . . . ?
N6 C15 C18 C17 175.63(10) . . . . ?
N5 C15 C18 C17 -0.94(11) . . . . ?
C16 C17 C18 C19 176.65(13) . . . . ?
C16 C17 C18 C15 -0.48(12) . . . . ?
C15 C18 C19 C20 1.66(16) . . . . ?
C17 C18 C19 C20 -175.24(13) . . . . ?
C18 C19 C20 C21 -0.28(18) . . . . ?
C15 N6 C21 C20 0.64(18) . . . . ?
C19 C20 C21 N6 -1.0(2) . . . . ?
C26 P1 C22 C23 -72.85(9) . . . . ?
C30 P1 C22 C23 42.01(10) . . . . ?
Rh1 P1 C22 C23 163.14(7) . . . . ?
C26 P1 C22 C25 164.31(8) . . . . ?
C30 P1 C22 C25 -80.83(9) . . . . ?
Rh1 P1 C22 C25 40.30(9) . . . . ?
C26 P1 C22 C24 48.63(8) . . . . ?
C30 P1 C22 C24 163.49(8) . . . . ?
Rh1 P1 C22 C24 -75.38(8) . . . . ?
C22 P1 C26 C27 44.61(11) . . . . ?
C30 P1 C26 C27 -68.69(11) . . . . ?
Rh1 P1 C26 C27 170.98(9) . . . . ?
C22 P1 C26 C29 165.67(7) . . . . ?
C30 P1 C26 C29 52.37(8) . . . . ?
Rh1 P1 C26 C29 -67.96(7) . . . . ?
C22 P1 C26 C28 -78.27(9) . . . . ?
C30 P1 C26 C28 168.43(8) . . . . ?
Rh1 P1 C26 C28 48.10(9) . . . . ?
C26 P1 C30 C32 -81.97(10) . . . . ?
C22 P1 C30 C32 163.92(9) . . . . ?
Rh1 P1 C30 C32 39.32(10) . . . . ?
C26 P1 C30 C33 162.39(7) . . . . ?
C22 P1 C30 C33 48.28(8) . . . . ?
Rh1 P1 C30 C33 -76.32(8) . . . . ?
C26 P1 C30 C31 40.41(10) . . . . ?
C22 P1 C30 C31 -73.70(9) . . . . ?
Rh1 P1 C30 C31 161.70(7) . . . . ?
C34 C35 C36 C37 -154.3(5) . . . . ?
C35 C36 C37 C38 -84.1(8) . . . . ?
C39 C40 C41 C42 158.5(11) . . . . ?
C40 C41 C42 C43 62.3(19) . . . . ?
